data_9008002
loop_
_publ_author_name
'Smolentsev, A. I.'
'Naumov, D. Y.'

_publ_section_title
;
 Strontium chlorite, Sr(ClO2)2, from X-ray powder diffraction data
;
_journal_name_full 'Acta Crystallographica, Section E'
_journal_page_first i249
_journal_page_last i250
_journal_paper_doi 10.1107/S1600536805034161
_journal_volume 61
_journal_year 2005
_chemical_compound_source Synthetic
_chemical_formula_structural Sr(ClO2)2
_chemical_formula_sum 'Cl2 O2 Sr'
_space_group_crystal_system orthorhombic
_space_group_IT_number 68
_space_group_name_Hall 'C 2 2 -1ac'
_space_group_name_H-M_alt 'C c c e :1'
_symmetry_space_group_name_H-M 'C c c a'
_cell_angle_alpha 90
_cell_angle_beta 90
_cell_angle_gamma 90
_cell_length_a 5.9799
_cell_length_b 12.7519
_cell_length_c 5.9787
_cell_formula_units_Z 8
_cell_volume 455.906
_database_code_amcsd 0010463
_exptl_crystal_density_diffrn 5.552
_cod_depositor_comments
;
 Updating the space group information after consulting the original publication.

 Antanas Vaitkus,
 2017-07-11
;
_cod_original_sg_symbol_H-M 'C c c a'
_cod_original_formula_sum 'Sr Cl2 O2'
_cod_database_code 9008002
_amcsd_formula_title Sr(ClO2)2

loop_
_space_group_symop_id
_space_group_symop_operation_xyz
1 x,y,z
2 1/2+x,1/2+y,z
3 x,1/2-y,1/2+z
4 1/2+x,-y,1/2+z
5 -x,y,-z
6 1/2-x,1/2+y,-z
7 -x,1/2+y,1/2+z
8 1/2-x,+y,1/2+z
9 x,-y,-z
10 1/2+x,1/2-y,-z
11 x,1/2+y,1/2-z
12 1/2+x,+y,1/2-z
13 -x,-y,z
14 1/2-x,1/2-y,z
15 -x,1/2-y,1/2-z
16 1/2-x,-y,1/2-z

loop_
_atom_site_label
_atom_site_fract_x
_atom_site_fract_y
_atom_site_fract_z
_atom_site_U_iso_or_equiv
Sr 0.00000 0.25000 0.25000 0.01050
Cl 0.50000 0.07460 0.25000 0.02150
O 0.34430 0.14470 0.10050 0.05000

loop_
_cod_related_entry_id
_cod_related_entry_database
_cod_related_entry_code
1 AMCSD 0010463
